data_7222648
loop_
_publ_author_name
'Isenberg, W.'
'Gleiter, R.'
'Sheldrick, G.M.'
'Mews, R.'
'Bartetzko, R.'

_publ_section_title
;
 Tetrasulfur-pentanitrogen fluoride
;
_journal_name_full
;
Zeitschrift fuer Naturforschung, Teil B. Anorganische Chemie, Organische 
Chemie (33,1978-41,1986)
;
_journal_page_first 1563
_journal_page_last 1567
_journal_volume 38
_journal_year 1983
_chemical_formula_sum 'F N5 S4'
_chemical_name_systematic 'S4 N5 F'
_space_group_IT_number 2
_symmetry_space_group_name_Hall '-P 1'
_symmetry_space_group_name_H-M 'P -1'
_cell_angle_alpha 66.44
_cell_angle_beta 88.75
_cell_angle_gamma 82.2
_cell_formula_units_Z 4
_cell_length_a 6.157
_cell_length_b 10.536
_cell_length_c 10.847
_cell_volume 638.617
_citation_journal_id_ASTM ZNBAD2
_cod_data_source_file Isenberg_ZNBAD2_1983_573.cif
_cod_data_source_block F1N5S4
_cod_original_cell_volume 638.6168
_cod_original_formula_sum 'F1 N5 S4'
_cod_database_code 7222648

loop_
_symmetry_equiv_pos_as_xyz
x,y,z
-x,-y,-z

loop_
_atom_site_label
_atom_site_type_symbol
_atom_site_fract_x
_atom_site_fract_y
_atom_site_fract_z
_atom_site_occupancy
_atom_site_U_iso_or_equiv
F2 F-1 0.4898 0.3948 0.4438 1 0.0
N9 N-3 0.8304 0.292 0.2582 1 0.0
N10 N-3 0.6052 0.0792 0.3122 1 0.0
N5 N-3 0.1789 0.1452 0.8619 1 0.0
N3 N-3 0.975 0.3326 0.6396 1 0.0
S8 S+4 0.6512 0.3798 0.1486 1 0.0
S5 S+4 0.797 0.1301 0.3746 1 0.0
N7 N-3 0.2987 0.214 0.4125 1 0.0
N1 N-3 0.8517 0.1948 0.0098 1 0.0
F1 F-1 0.5485 0.33 0.8402 1 0.0
S4 S+4 0.0087 0.4458 0.6917 1 0.0
S6 S+4 0.47 0.2252 0.5137 1 0.0
S7 S+4 0.3698 0.1777 0.2842 1 0.0
S1 S+4 0.0923 0.2304 0.9524 1 0.0
N6 N-3 0.7146 0.1585 0.5059 1 0.0
S3 S+4 0.0091 0.1582 0.7439 1 0.0
S2 S+4 0.6736 0.1675 0.9225 1 0.0
N8 N-3 0.4187 0.3349 0.162 1 0.0
N2 N-3 0.7658 0.1293 0.8033 1 0.0
N4 N-3 0.0421 0.4022 0.8448 1 0.0
